data_7121118
loop_
_publ_author_name
'Bagherzadeh, Sharareh'
'Mankad, Neal P.'

_publ_section_title
;
 Oxidation of a [Cu<sub>2</sub>S] complex by N<sub>2</sub>O and
 CO<sub>2</sub>: insights into a role of tetranuclearity in the
 Cu<sub>Z</sub> site of nitrous oxide reductase.
;
_journal_issue 9
_journal_name_full 'Chemical communications (Cambridge, England)'
_journal_page_first 1097
_journal_page_last 1100
_journal_paper_doi 10.1039/c7cc09067f
_journal_volume 54
_journal_year 2018
_chemical_formula_sum 'C73 H65 Cu N2 O2'
_chemical_formula_weight 1065.81
_chemical_name_systematic IPr*CuOH
_space_group_crystal_system monoclinic
_space_group_IT_number 14
_space_group_name_Hall '-P 2ybc'
_space_group_name_H-M_alt 'P 1 21/c 1'
_symmetry_space_group_name_Hall '-P 2ybc'
_symmetry_space_group_name_H-M 'P 1 21/c 1'
_atom_sites_solution_hydrogens mixed
_audit_update_record
;
2017-06-21 deposited with the CCDC.
2018-01-09 downloaded from the CCDC.
;
_cell_angle_alpha 90
_cell_angle_beta 92.238(3)
_cell_angle_gamma 90
_cell_formula_units_Z 4
_cell_length_a 12.7160(14)
_cell_length_b 18.419(2)
_cell_length_c 24.254(2)
_cell_measurement_reflns_used 9447
_cell_measurement_temperature 100.(2)
_cell_measurement_theta_max 26.6976
_cell_measurement_theta_min 2.2095
_cell_volume 5676.3(10)
_computing_cell_refinement 'SAINT V8.34A (Bruker AXS Inc., 2013)'
_computing_data_reduction 'SAINT V8.34A (Bruker AXS Inc., 2013)'
_computing_structure_refinement 'SHELXL-2014/7 (Sheldrick, 2014)'
_diffrn_ambient_temperature 100.(2)
_diffrn_detector_area_resol_mean 10.4167
_diffrn_measured_fraction_theta_full 0.976
_diffrn_measured_fraction_theta_max 0.976
_diffrn_measurement_device_type 'Bruker PHOTON II'
_diffrn_radiation_wavelength 0.71073
_diffrn_reflns_av_R_equivalents 0.0583
_diffrn_reflns_av_unetI/netI 0.0289
_diffrn_reflns_limit_h_max 14
_diffrn_reflns_limit_h_min -14
_diffrn_reflns_limit_k_max 21
_diffrn_reflns_limit_k_min -21
_diffrn_reflns_limit_l_max 28
_diffrn_reflns_limit_l_min -27
_diffrn_reflns_number 91459
_diffrn_reflns_theta_full 24.43
_diffrn_reflns_theta_max 24.43
_diffrn_reflns_theta_min 1.60
_exptl_absorpt_coefficient_mu 0.434
_exptl_absorpt_correction_T_max 0.96
_exptl_absorpt_correction_T_min 0.87
_exptl_absorpt_correction_type multi-scan
_exptl_absorpt_process_details 'SADABS V2014/5 (Bruker AXS Inc.)'
_exptl_crystal_colour colourless
_exptl_crystal_density_diffrn 1.247
_exptl_crystal_density_method 'not measured'
_exptl_crystal_description plate
_exptl_crystal_F_000 2248
_exptl_crystal_size_max 0.500
_exptl_crystal_size_mid 0.500
_exptl_crystal_size_min 0.100
_refine_diff_density_max 3.750
_refine_diff_density_min -1.552
_refine_ls_extinction_method none
_refine_ls_goodness_of_fit_ref 1.034
_refine_ls_hydrogen_treatment mixed
_refine_ls_matrix_type full
_refine_ls_number_parameters 709
_refine_ls_number_reflns 9141
_refine_ls_number_restraints 71
_refine_ls_restrained_S_all 1.031
_refine_ls_R_factor_all 0.0893
_refine_ls_R_factor_gt 0.0704
_refine_ls_shift/su_max 0.000
_refine_ls_shift/su_mean 0.000
_refine_ls_structure_factor_coef Fsqd
_refine_ls_weighting_details 'w=1/[\s^2^(Fo^2^)+(0.0843P)^2^+19.3972P] where P=(Fo^2^+2Fc^2^)/3'
_refine_ls_weighting_scheme calc
_refine_ls_wR_factor_gt 0.1726
_refine_ls_wR_factor_ref 0.1871
_reflns_number_gt 7300
_reflns_number_total 9141
_reflns_threshold_expression 'I > 2\s(I)'
_cod_data_source_file c7cc09067f3.cif
_cod_data_source_block cnmsb1
_cod_depositor_comments 'Adding full bibliography for 7121118--7121120.cif.'
_cod_database_code 7121118

loop_
_space_group_symop_operation_xyz
'x, y, z'
'-x, y+1/2, -z+1/2'
'-x, -y, -z'
'x, -y-1/2, z-1/2'

loop_
_atom_site_type_symbol
_atom_site_label
_atom_site_fract_x
_atom_site_fract_y
_atom_site_fract_z
_atom_site_U_iso_or_equiv
_atom_site_adp_type
_atom_site_calc_flag
_atom_site_refinement_flags_adp
_atom_site_refinement_flags_posn
_atom_site_occupancy
Cu Cu1 0.89704(4) 0.24674(3) 0.24843(2) 0.02623(17) Uani d . . 1
N N1 0.8299(2) 0.09514(16) 0.24623(12) 0.0157(6) Uani d . . 1
N N2 0.6988(2) 0.16743(15) 0.24442(11) 0.0148(6) Uani d . . 1
O O1 0.9866(3) 0.32329(18) 0.24487(19) 0.0547(10) Uani d . D 1
O O2 0.2910(3) 0.1375(2) 0.22574(15) 0.0558(9) Uani d U . 1
C C1 0.8063(3) 0.1671(2) 0.24778(14) 0.0169(8) Uani d . . 1
C C2 0.6583(3) 0.0979(2) 0.24069(14) 0.0186(8) Uani d . . 1
H H2 0.5861 0.0848 0.2378 0.022 Uiso calc U R 1
C C3 0.7408(3) 0.0527(2) 0.24201(14) 0.0198(8) Uani d . . 1
H H3 0.7383 0.0012 0.2404 0.024 Uiso calc U R 1
C C5 0.9356(3) 0.06693(19) 0.25001(15) 0.0178(8) Uani d . . 1
C C6 0.9854(3) 0.0514(2) 0.20162(15) 0.0208(8) Uani d . . 1
C C7 1.0853(3) 0.0209(2) 0.20606(15) 0.0242(9) Uani d . . 1
H H7 1.1212 0.0102 0.1734 0.029 Uiso calc U R 1
C C8 1.1340(3) 0.0058(2) 0.25727(16) 0.0246(9) Uani d . . 1
C C9 1.0821(3) 0.0246(2) 0.30449(15) 0.0218(8) Uani d . . 1
H H9 1.1162 0.0166 0.3395 0.026 Uiso calc U R 1
C C10 0.9817(3) 0.05464(19) 0.30208(14) 0.0179(8) Uani d . . 1
C C11 1.2391(3) -0.0317(3) 0.26088(17) 0.0341(10) Uani d . . 1
H H11A 1.2299 -0.0832 0.2516 0.051 Uiso calc U R 1
H H11B 1.2695 -0.0272 0.2985 0.051 Uiso calc U R 1
H H11C 1.2863 -0.0092 0.2349 0.051 Uiso calc U R 1
C C12 0.9206(3) 0.0702(2) 0.35313(14) 0.0195(8) Uani d . . 1
H H12 0.8698 0.1098 0.3427 0.023 Uiso calc U R 1
C C13 0.8540(3) 0.0050(2) 0.36868(14) 0.0219(8) Uani d . . 1
C C14 0.8763(4) -0.0654(2) 0.35255(16) 0.0295(10) Uani d . . 1
H H14 0.9379 -0.0748 0.3328 0.035 Uiso calc U R 1
C C15 0.8098(4) -0.1223(3) 0.36501(18) 0.0404(12) Uani d . . 1
H H15 0.8263 -0.1702 0.3537 0.048 Uiso calc U R 1
C C16 0.7208(4) -0.1101(3) 0.39331(19) 0.0428(13) Uani d . . 1
H H16 0.6753 -0.1493 0.4014 0.051 Uiso calc U R 1
C C17 0.6972(4) -0.0407(3) 0.41018(19) 0.0417(12) Uani d . . 1
H H17 0.6356 -0.0321 0.4301 0.05 Uiso calc U R 1
C C18 0.7636(3) 0.0167(2) 0.39799(16) 0.0299(10) Uani d . . 1
H H18 0.747 0.0644 0.4098 0.036 Uiso calc U R 1
C C19 0.9917(3) 0.1008(2) 0.39971(15) 0.0191(8) Uani d . . 1
C C20 1.0306(3) 0.0597(2) 0.44371(16) 0.0238(9) Uani d . . 1
H H20 1.0114 0.01 0.4463 0.029 Uiso calc U R 1
C C21 1.0970(3) 0.0899(2) 0.48409(17) 0.0295(10) Uani d . . 1
H H21 1.1225 0.0612 0.5143 0.035 Uiso calc U R 1
C C22 1.1259(3) 0.1616(2) 0.48030(18) 0.0328(10) Uani d . . 1
H H22 1.1729 0.1822 0.5074 0.039 Uiso calc U R 1
C C23 1.0866(4) 0.2034(2) 0.43721(19) 0.0378(11) Uani d . . 1
H H23 1.1056 0.2532 0.435 0.045 Uiso calc U R 1
C C24 1.0199(4) 0.1737(2) 0.39732(17) 0.0316(10) Uani d . . 1
H H24 0.9929 0.2032 0.3679 0.038 Uiso calc U R 1
C C25 0.9281(3) 0.0656(2) 0.14621(15) 0.0238(9) Uani d . . 1
H H25 0.8816 0.1085 0.1523 0.029 Uiso calc U R 1
C C26 0.8544(3) 0.0038(2) 0.12928(15) 0.0251(9) Uani d . . 1
C C27 0.8751(4) -0.0679(2) 0.14358(17) 0.0328(10) Uani d . . 1
H H27 0.9386 -0.0799 0.1635 0.039 Uiso calc U R 1
C C28 0.8037(4) -0.1219(3) 0.12889(19) 0.0428(12) Uani d . . 1
H H28 0.8193 -0.171 0.1382 0.051 Uiso calc U R 1
C C29 0.7099(4) -0.1052(3) 0.1008(2) 0.0502(14) Uani d . . 1
H H29 0.6605 -0.1424 0.0914 0.06 Uiso calc U R 1
C C30 0.6892(4) -0.0345(3) 0.08664(19) 0.0456(13) Uani d . . 1
H H30 0.6253 -0.0226 0.0671 0.055 Uiso calc U R 1
C C31 0.7606(3) 0.0196(3) 0.10055(17) 0.0355(11) Uani d . . 1
H H31 0.7452 0.0683 0.0903 0.043 Uiso calc U R 1
C C32 1.0036(3) 0.0892(2) 0.10276(15) 0.0242(9) Uani d . . 1
C C33 1.0444(3) 0.0424(2) 0.06450(16) 0.0253(9) Uani d . . 1
H H33 1.0217 -0.0068 0.0632 0.03 Uiso calc U R 1
C C34 1.1183(3) 0.0665(3) 0.02802(16) 0.0321(10) Uani d . . 1
H H34 1.1466 0.0336 0.0024 0.038 Uiso calc U R 1
C C35 1.1506(4) 0.1372(3) 0.02872(18) 0.0434(12) Uani d . . 1
H H35 1.2023 0.1534 0.0043 0.052 Uiso calc U R 1
C C36 1.1066(5) 0.1850(3) 0.0658(2) 0.0576(16) Uani d . . 1
H H36 1.1267 0.2346 0.0659 0.069 Uiso calc U R 1
C C37 1.0341(4) 0.1608(2) 0.10233(18) 0.0408(12) Uani d . . 1
H H37 1.0048 0.194 0.1275 0.049 Uiso calc U R 1
C C38 0.6361(3) 0.23163(19) 0.24823(14) 0.0151(7) Uani d . . 1
C C39 0.6069(3) 0.25457(19) 0.30039(15) 0.0172(8) Uani d . . 1
C C40 0.5421(3) 0.3151(2) 0.30249(15) 0.0237(9) Uani d . . 1
H H40 0.52 0.3314 0.3373 0.028 Uiso calc U R 1
C C41 0.5085(3) 0.3522(2) 0.25565(17) 0.0291(10) Uani d . . 1
C C42 0.5409(3) 0.3283(2) 0.20459(16) 0.0258(9) Uani d . . 1
H H42 0.5187 0.3541 0.1722 0.031 Uiso calc U R 1
C C43 0.6041(3) 0.2683(2) 0.19991(14) 0.0182(8) Uani d . . 1
C C44 0.4402(5) 0.4190(3) 0.2596(2) 0.0548(16) Uani d . . 1
H H44A 0.3817 0.4088 0.2836 0.082 Uiso calc U R 1
H H44B 0.4123 0.4322 0.2227 0.082 Uiso calc U R 1
H H44C 0.4822 0.4592 0.2751 0.082 Uiso calc U R 1
C C45 0.6456(3) 0.2161(2) 0.35312(14) 0.0181(8) Uani d . . 1
H H45 0.6862 0.1728 0.341 0.022 Uiso calc U R 1
C C46 0.5547(3) 0.1864(2) 0.38549(15) 0.0211(8) Uani d . . 1
C C47 0.5227(3) 0.1149(2) 0.37710(17) 0.0288(9) Uani d . . 1
H H47 0.5577 0.0857 0.3513 0.035 Uiso calc U R 1
C C48 0.4401(4) 0.0856(3) 0.4059(2) 0.0411(12) Uani d . . 1
H H48 0.4194 0.0365 0.4001 0.049 Uiso calc U R 1
C C49 0.3889(4) 0.1281(3) 0.4430(2) 0.0458(13) Uani d . . 1
H H49 0.3321 0.1085 0.4624 0.055 Uiso calc U R 1
C C50 0.4196(3) 0.1990(3) 0.45206(18) 0.0383(11) Uani d . . 1
H H50 0.3837 0.228 0.4777 0.046 Uiso calc U R 1
C C51 0.5028(3) 0.2282(2) 0.42392(16) 0.0269(9) Uani d . . 1
H H51 0.5244 0.2768 0.4309 0.032 Uiso calc U R 1
C C52 0.7223(3) 0.2615(2) 0.38877(15) 0.0208(8) Uani d . . 1
C C53 0.7691(5) 0.3231(3) 0.3704(2) 0.067(2) Uani d . . 1
H H53 0.7516 0.3403 0.3343 0.08 Uiso calc U R 1
C C54 0.8411(7) 0.3610(4) 0.4032(3) 0.097(3) Uani d . . 1
H H54 0.8724 0.4037 0.3893 0.116 Uiso calc U R 1
C C55 0.8685(4) 0.3380(3) 0.4557(2) 0.0549(15) Uani d . . 1
H H55 0.9155 0.3656 0.4788 0.066 Uiso calc U R 1
C C56 0.8268(3) 0.2753(2) 0.47366(16) 0.0297(10) Uani d . . 1
H H56 0.8472 0.2571 0.5092 0.036 Uiso calc U R 1
C C57 0.7547(3) 0.2372(2) 0.44072(16) 0.0264(9) Uani d . . 1
H H57 0.7265 0.1932 0.4541 0.032 Uiso calc U R 1
C C58 0.6397(3) 0.2424(2) 0.14339(14) 0.0203(8) Uani d . . 1
H H58 0.7041 0.2123 0.1509 0.024 Uiso calc U R 1
C C59 0.5602(3) 0.1929(2) 0.11324(15) 0.0245(9) Uani d . . 1
C C60 0.5842(3) 0.1664(2) 0.06125(16) 0.0287(9) Uani d . . 1
H H60 0.6474 0.1812 0.045 0.034 Uiso calc U R 1
C C61 0.5171(4) 0.1189(3) 0.03320(18) 0.0406(12) Uani d . . 1
H H61 0.5345 0.1019 -0.0023 0.049 Uiso calc U R 1
C C62 0.4257(4) 0.0960(3) 0.0561(2) 0.0498(13) Uani d . . 1
H H62 0.3799 0.0634 0.0366 0.06 Uiso calc U R 1
C C63 0.4012(4) 0.1209(3) 0.1074(2) 0.0510(14) Uani d . . 1
H H63 0.3389 0.1046 0.1238 0.061 Uiso calc U R 1
C C64 0.4675(4) 0.1699(3) 0.13546(18) 0.0388(11) Uani d . . 1
H H64 0.4486 0.1879 0.1704 0.047 Uiso calc U R 1
C C65 0.6742(3) 0.3061(2) 0.10836(14) 0.0225(8) Uani d . . 1
C C66 0.6059(4) 0.3409(2) 0.07087(15) 0.0279(9) Uani d . . 1
H H66 0.5352 0.3247 0.0663 0.033 Uiso calc U R 1
C C67 0.6400(4) 0.3992(2) 0.04020(17) 0.0381(11) Uani d . . 1
H H67 0.5926 0.4228 0.0148 0.046 Uiso calc U R 1
C C68 0.7423(5) 0.4229(3) 0.04642(18) 0.0449(13) Uani d . . 1
H H68 0.7656 0.4629 0.0254 0.054 Uiso calc U R 1
C C69 0.8110(4) 0.3887(3) 0.08318(19) 0.0429(12) Uani d . . 1
H H69 0.8817 0.4051 0.0873 0.051 Uiso calc U R 1
C C70 0.7777(3) 0.3307(2) 0.11416(17) 0.0324(10) Uani d . . 1
H H70 0.8255 0.3075 0.1395 0.039 Uiso calc U R 1
C C71 0.3372(4) 0.1488(3) 0.2794(2) 0.0561(14) Uani d U . 1
H H71A 0.4124 0.1618 0.277 0.067 Uiso calc U R 1
H H71B 0.3321 0.1041 0.3018 0.067 Uiso calc U R 1
C C72 0.2784(5) 0.2092(4) 0.3051(2) 0.0669(17) Uani d U . 1
H H72A 0.3255 0.2389 0.3295 0.08 Uiso calc U R 1
H H72B 0.2199 0.1904 0.3268 0.08 Uiso calc U R 1
C C73 0.2366(6) 0.2533(4) 0.2551(3) 0.077(2) Uani d U . 1
H H73A 0.1727 0.2813 0.2636 0.093 Uiso calc U R 1
H H73B 0.2907 0.2865 0.2412 0.093 Uiso calc U R 1
C C74 0.2129(5) 0.1938(3) 0.2165(3) 0.0679(17) Uani d U . 1
H H74A 0.1418 0.1743 0.2225 0.082 Uiso calc U R 1
H H74B 0.2148 0.2116 0.178 0.082 Uiso calc U R 1
H H1 1.000(4) 0.317(3) 0.2050(9) 0.041(14) Uiso d . D 1

loop_
_atom_site_aniso_label
_atom_site_aniso_U_11
_atom_site_aniso_U_22
_atom_site_aniso_U_33
_atom_site_aniso_U_12
_atom_site_aniso_U_13
_atom_site_aniso_U_23
Cu1 0.0199(3) 0.0171(3) 0.0414(3) -0.00258(19) -0.0019(2) -0.0012(2)
N1 0.0190(16) 0.0145(15) 0.0134(15) 0.0017(12) -0.0018(12) -0.0001(12)
N2 0.0159(16) 0.0139(15) 0.0145(15) -0.0002(12) -0.0004(12) -0.0005(12)
O1 0.037(2) 0.0331(19) 0.094(3) -0.0153(15) 0.009(2) 0.0023(19)
O2 0.061(2) 0.061(2) 0.046(2) 0.0001(19) -0.0022(17) 0.0005(18)
C1 0.021(2) 0.0195(19) 0.0104(17) 0.0057(15) -0.0020(14) -0.0007(14)
C2 0.020(2) 0.0185(19) 0.0174(18) -0.0051(16) -0.0003(15) -0.0017(15)
C3 0.028(2) 0.0139(18) 0.0169(19) -0.0053(16) -0.0008(16) -0.0032(15)
C5 0.022(2) 0.0105(18) 0.0206(19) 0.0051(15) -0.0038(15) -0.0014(14)
C6 0.031(2) 0.0153(19) 0.0161(19) 0.0058(16) -0.0016(16) 0.0000(15)
C7 0.032(2) 0.026(2) 0.0147(19) 0.0112(18) 0.0033(16) -0.0031(16)
C8 0.031(2) 0.022(2) 0.021(2) 0.0103(17) 0.0000(17) 0.0008(16)
C9 0.028(2) 0.022(2) 0.0155(18) 0.0075(17) -0.0034(16) 0.0038(15)
C10 0.024(2) 0.0141(18) 0.0153(18) 0.0026(15) -0.0016(15) -0.0007(14)
C11 0.034(2) 0.042(3) 0.026(2) 0.020(2) 0.0017(18) 0.0035(19)
C12 0.022(2) 0.022(2) 0.0143(18) 0.0070(16) -0.0004(15) 0.0019(15)
C13 0.024(2) 0.030(2) 0.0112(18) 0.0016(17) -0.0081(15) 0.0019(15)
C14 0.042(3) 0.025(2) 0.020(2) -0.0022(19) -0.0041(18) 0.0010(17)
C15 0.062(3) 0.030(2) 0.028(2) -0.011(2) -0.013(2) 0.0016(19)
C16 0.050(3) 0.042(3) 0.034(3) -0.022(2) -0.020(2) 0.012(2)
C17 0.027(2) 0.067(4) 0.030(2) -0.008(2) -0.0045(19) 0.018(2)
C18 0.030(2) 0.038(3) 0.020(2) 0.0003(19) -0.0052(17) 0.0072(18)
C19 0.0193(19) 0.022(2) 0.0160(18) 0.0024(16) 0.0033(15) -0.0019(15)
C20 0.026(2) 0.022(2) 0.023(2) 0.0026(17) -0.0016(17) -0.0029(16)
C21 0.028(2) 0.037(3) 0.023(2) 0.0052(19) -0.0066(17) -0.0025(18)
C22 0.030(2) 0.039(3) 0.029(2) -0.004(2) -0.0015(18) -0.0114(19)
C23 0.049(3) 0.026(2) 0.038(3) -0.009(2) -0.006(2) -0.003(2)
C24 0.042(3) 0.027(2) 0.026(2) 0.0005(19) -0.0019(19) 0.0026(18)
C25 0.032(2) 0.022(2) 0.0169(19) 0.0125(17) -0.0029(16) -0.0028(16)
C26 0.030(2) 0.034(2) 0.0112(18) 0.0054(18) 0.0026(16) -0.0057(16)
C27 0.041(3) 0.035(3) 0.023(2) 0.007(2) 0.0034(19) -0.0034(18)
C28 0.059(3) 0.038(3) 0.033(3) -0.010(2) 0.015(2) -0.009(2)
C29 0.046(3) 0.070(4) 0.035(3) -0.019(3) 0.013(2) -0.018(3)
C30 0.031(3) 0.074(4) 0.032(3) -0.005(3) -0.001(2) -0.014(2)
C31 0.033(2) 0.052(3) 0.021(2) 0.011(2) -0.0001(18) -0.004(2)
C32 0.032(2) 0.026(2) 0.0145(19) 0.0096(18) -0.0050(16) 0.0026(16)
C33 0.025(2) 0.028(2) 0.022(2) 0.0075(17) -0.0052(17) -0.0018(17)
C34 0.029(2) 0.048(3) 0.019(2) 0.009(2) -0.0031(17) 0.0000(19)
C35 0.053(3) 0.056(3) 0.021(2) -0.008(3) 0.000(2) 0.011(2)
C36 0.103(5) 0.037(3) 0.033(3) -0.021(3) 0.005(3) 0.004(2)
C37 0.073(4) 0.027(2) 0.023(2) 0.000(2) 0.006(2) -0.0006(18)
C38 0.0124(17) 0.0170(18) 0.0157(18) 0.0001(14) -0.0019(14) -0.0020(14)
C39 0.0172(19) 0.0189(19) 0.0154(18) -0.0016(15) 0.0002(15) 0.0017(15)
C40 0.031(2) 0.026(2) 0.0143(19) 0.0057(17) 0.0056(16) -0.0008(16)
C41 0.033(2) 0.031(2) 0.024(2) 0.0168(19) 0.0076(18) 0.0044(18)
C42 0.028(2) 0.032(2) 0.018(2) 0.0112(18) 0.0001(16) 0.0092(17)
C43 0.0153(19) 0.025(2) 0.0137(18) 0.0000(15) -0.0008(14) 0.0013(15)
C44 0.076(4) 0.053(3) 0.037(3) 0.046(3) 0.019(3) 0.013(2)
C45 0.0204(19) 0.0199(19) 0.0139(18) -0.0005(16) 0.0006(15) 0.0021(15)
C46 0.0171(19) 0.028(2) 0.0177(19) -0.0026(16) -0.0034(15) 0.0076(16)
C47 0.026(2) 0.031(2) 0.028(2) -0.0071(18) -0.0046(17) 0.0073(18)
C48 0.034(3) 0.037(3) 0.052(3) -0.015(2) -0.003(2) 0.014(2)
C49 0.028(3) 0.058(3) 0.052(3) -0.009(2) 0.005(2) 0.025(3)
C50 0.026(2) 0.057(3) 0.032(2) 0.011(2) 0.0100(19) 0.013(2)
C51 0.023(2) 0.034(2) 0.024(2) 0.0017(18) 0.0008(17) 0.0060(18)
C52 0.020(2) 0.028(2) 0.0142(18) -0.0056(16) -0.0013(15) 0.0005(16)
C53 0.090(4) 0.065(4) 0.041(3) -0.053(3) -0.037(3) 0.032(3)
C54 0.135(7) 0.081(5) 0.069(4) -0.085(5) -0.054(4) 0.042(4)
C55 0.064(4) 0.061(4) 0.038(3) -0.036(3) -0.026(3) 0.008(2)
C56 0.027(2) 0.042(3) 0.019(2) -0.002(2) -0.0060(17) 0.0000(18)
C57 0.026(2) 0.028(2) 0.024(2) -0.0047(17) -0.0035(17) 0.0024(17)
C58 0.022(2) 0.026(2) 0.0128(18) 0.0044(16) 0.0010(15) 0.0007(15)
C59 0.026(2) 0.031(2) 0.0167(19) 0.0002(18) -0.0040(16) 0.0023(17)
C60 0.037(2) 0.027(2) 0.023(2) 0.0002(19) -0.0002(18) 0.0015(17)
C61 0.054(3) 0.043(3) 0.024(2) -0.004(2) -0.004(2) -0.005(2)
C62 0.052(3) 0.059(3) 0.037(3) -0.017(3) -0.012(2) -0.010(2)
C63 0.040(3) 0.075(4) 0.038(3) -0.022(3) 0.000(2) -0.009(3)
C64 0.032(2) 0.060(3) 0.024(2) -0.008(2) -0.0003(19) -0.007(2)
C65 0.029(2) 0.028(2) 0.0103(18) 0.0015(17) 0.0040(15) -0.0034(16)
C66 0.039(2) 0.030(2) 0.0149(19) 0.0038(19) 0.0002(17) -0.0007(17)
C67 0.066(3) 0.028(2) 0.020(2) 0.003(2) 0.003(2) 0.0022(18)
C68 0.080(4) 0.030(3) 0.025(2) -0.019(3) 0.011(2) -0.002(2)
C69 0.053(3) 0.047(3) 0.029(2) -0.024(2) 0.006(2) -0.006(2)
C70 0.036(2) 0.042(3) 0.020(2) -0.007(2) 0.0025(18) -0.0050(19)
C71 0.052(3) 0.064(4) 0.051(3) -0.004(3) -0.010(3) -0.002(3)
C72 0.060(4) 0.092(5) 0.048(3) 0.021(3) -0.007(3) -0.014(3)
C73 0.079(5) 0.091(5) 0.061(4) 0.026(4) -0.010(3) -0.023(3)
C74 0.070(4) 0.067(4) 0.064(4) 0.010(3) -0.031(3) -0.005(3)

loop_
_atom_type_symbol
_atom_type_description
_atom_type_scat_dispersion_real
_atom_type_scat_dispersion_imag
_atom_type_scat_source
C C 0.0033 0.0016 'International Tables Vol C Tables 4.2.6.8 and 6.1.1.4'
Cu Cu 0.3201 1.2651 'International Tables Vol C Tables 4.2.6.8 and 6.1.1.4'
N N 0.0061 0.0033 'International Tables Vol C Tables 4.2.6.8 and 6.1.1.4'
O O 0.0106 0.0060 'International Tables Vol C Tables 4.2.6.8 and 6.1.1.4'
H H 0.0000 0.0000 'International Tables Vol C Tables 4.2.6.8 and 6.1.1.4'

loop_
_geom_angle_atom_site_label_1
_geom_angle_atom_site_label_2
_geom_angle_atom_site_label_3
_geom_angle
O1 Cu1 C1 176.69(17)
C1 N1 C3 111.9(3)
C1 N1 C5 123.8(3)
C3 N1 C5 124.3(3)
C1 N2 C2 111.7(3)
C1 N2 C38 124.0(3)
C2 N2 C38 124.2(3)
Cu1 O1 H1 95.(3)
C71 O2 C74 107.1(4)
N1 C1 N2 103.0(3)
N1 C1 Cu1 129.0(3)
N2 C1 Cu1 127.8(3)
C3 C2 N2 106.6(3)
C3 C2 H2 126.7
N2 C2 H2 126.7
C2 C3 N1 106.8(3)
C2 C3 H3 126.6
N1 C3 H3 126.6
C6 C5 C10 123.1(3)
C6 C5 N1 118.5(3)
C10 C5 N1 118.4(3)
C5 C6 C7 117.7(3)
C5 C6 C25 119.5(3)
C7 C6 C25 122.8(3)
C6 C7 C8 121.5(3)
C6 C7 H7 119.2
C8 C7 H7 119.2
C9 C8 C7 118.5(4)
C9 C8 C11 121.1(3)
C7 C8 C11 120.4(3)
C8 C9 C10 122.0(3)
C8 C9 H9 119.0
C10 C9 H9 119.0
C5 C10 C9 117.2(3)
C5 C10 C12 120.0(3)
C9 C10 C12 122.7(3)
C8 C11 H11A 109.5
C8 C11 H11B 109.5
H11A C11 H11B 109.5
C8 C11 H11C 109.5
H11A C11 H11C 109.5
H11B C11 H11C 109.5
C10 C12 C13 111.1(3)
C10 C12 C19 111.5(3)
C13 C12 C19 115.2(3)
C10 C12 H12 106.1
C13 C12 H12 106.1
C19 C12 H12 106.1
C14 C13 C18 118.1(4)
C14 C13 C12 123.0(4)
C18 C13 C12 118.8(4)
C15 C14 C13 120.7(4)
C15 C14 H14 119.6
C13 C14 H14 119.6
C16 C15 C14 120.7(5)
C16 C15 H15 119.7
C14 C15 H15 119.7
C15 C16 C17 119.8(4)
C15 C16 H16 120.1
C17 C16 H16 120.1
C16 C17 C18 120.0(5)
C16 C17 H17 120.0
C18 C17 H17 120.0
C13 C18 C17 120.7(4)
C13 C18 H18 119.7
C17 C18 H18 119.7
C20 C19 C24 118.4(4)
C20 C19 C12 123.5(3)
C24 C19 C12 118.1(3)
C19 C20 C21 121.0(4)
C19 C20 H20 119.5
C21 C20 H20 119.5
C22 C21 C20 119.8(4)
C22 C21 H21 120.1
C20 C21 H21 120.1
C21 C22 C23 119.9(4)
C21 C22 H22 120.1
C23 C22 H22 120.1
C24 C23 C22 120.5(4)
C24 C23 H23 119.8
C22 C23 H23 119.8
C23 C24 C19 120.5(4)
C23 C24 H24 119.7
C19 C24 H24 119.7
C32 C25 C26 115.3(3)
C32 C25 C6 111.5(3)
C26 C25 C6 112.2(3)
C32 C25 H25 105.7
C26 C25 H25 105.7
C6 C25 H25 105.7
C27 C26 C31 118.4(4)
C27 C26 C25 122.4(4)
C31 C26 C25 119.1(4)
C28 C27 C26 120.2(4)
C28 C27 H27 119.9
C26 C27 H27 119.9
C27 C28 C29 120.7(5)
C27 C28 H28 119.7
C29 C28 H28 119.7
C30 C29 C28 119.2(5)
C30 C29 H29 120.4
C28 C29 H29 120.4
C29 C30 C31 120.5(5)
C29 C30 H30 119.8
C31 C30 H30 119.8
C30 C31 C26 121.0(5)
C30 C31 H31 119.5
C26 C31 H31 119.5
C37 C32 C33 118.7(4)
C37 C32 C25 117.8(4)
C33 C32 C25 123.5(4)
C32 C33 C34 120.6(4)
C32 C33 H33 119.7
C34 C33 H33 119.7
C35 C34 C33 120.6(4)
C35 C34 H34 119.7
C33 C34 H34 119.7
C34 C35 C36 118.9(5)
C34 C35 H35 120.6
C36 C35 H35 120.6
C37 C36 C35 120.5(5)
C37 C36 H36 119.7
C35 C36 H36 119.7
C32 C37 C36 120.7(4)
C32 C37 H37 119.6
C36 C37 H37 119.6
C39 C38 C43 122.2(3)
C39 C38 N2 118.4(3)
C43 C38 N2 119.3(3)
C40 C39 C38 117.0(3)
C40 C39 C45 121.0(3)
C38 C39 C45 122.0(3)
C41 C40 C39 122.2(3)
C41 C40 H40 118.9
C39 C40 H40 118.9
C40 C41 C42 118.9(4)
C40 C41 C44 120.8(4)
C42 C41 C44 120.3(4)
C43 C42 C41 121.5(3)
C43 C42 H42 119.3
C41 C42 H42 119.3
C42 C43 C38 118.1(3)
C42 C43 C58 121.2(3)
C38 C43 C58 120.7(3)
C41 C44 H44A 109.5
C41 C44 H44B 109.5
H44A C44 H44B 109.5
C41 C44 H44C 109.5
H44A C44 H44C 109.5
H44B C44 H44C 109.5
C46 C45 C39 111.9(3)
C46 C45 C52 112.7(3)
C39 C45 C52 113.4(3)
C46 C45 H45 106.1
C39 C45 H45 106.1
C52 C45 H45 106.1
C47 C46 C51 118.5(4)
C47 C46 C45 119.2(4)
C51 C46 C45 122.3(4)
C46 C47 C48 121.1(4)
C46 C47 H47 119.5
C48 C47 H47 119.5
C49 C48 C47 119.5(4)
C49 C48 H48 120.3
C47 C48 H48 120.3
C48 C49 C50 120.4(4)
C48 C49 H49 119.8
C50 C49 H49 119.8
C49 C50 C51 120.3(4)
C49 C50 H50 119.9
C51 C50 H50 119.9
C50 C51 C46 120.2(4)
C50 C51 H51 119.9
C46 C51 H51 119.9
C53 C52 C57 116.6(4)
C53 C52 C45 123.2(4)
C57 C52 C45 119.9(3)
C52 C53 C54 121.3(5)
C52 C53 H53 119.3
C54 C53 H53 119.3
C55 C54 C53 121.2(5)
C55 C54 H54 119.4
C53 C54 H54 119.4
C56 C55 C54 118.3(4)
C56 C55 H55 120.8
C54 C55 H55 120.8
C55 C56 C57 120.4(4)
C55 C56 H56 119.8
C57 C56 H56 119.8
C56 C57 C52 122.0(4)
C56 C57 H57 119.0
C52 C57 H57 119.0
C65 C58 C59 113.1(3)
C65 C58 C43 111.1(3)
C59 C58 C43 113.6(3)
C65 C58 H58 106.1
C59 C58 H58 106.1
C43 C58 H58 106.1
C64 C59 C60 117.7(4)
C64 C59 C58 123.7(4)
C60 C59 C58 118.5(4)
C61 C60 C59 120.9(4)
C61 C60 H60 119.6
C59 C60 H60 119.6
C62 C61 C60 120.7(4)
C62 C61 H61 119.6
C60 C61 H61 119.6
C63 C62 C61 119.3(5)
C63 C62 H62 120.4
C61 C62 H62 120.4
C62 C63 C64 120.3(5)
C62 C63 H63 119.9
C64 C63 H63 119.9
C59 C64 C63 121.1(4)
C59 C64 H64 119.5
C63 C64 H64 119.5
C66 C65 C70 118.6(4)
C66 C65 C58 122.3(4)
C70 C65 C58 119.0(4)
C67 C66 C65 120.6(4)
C67 C66 H66 119.7
C65 C66 H66 119.7
C68 C67 C66 120.2(4)
C68 C67 H67 119.9
C66 C67 H67 119.9
C69 C68 C67 120.0(4)
C69 C68 H68 120.0
C67 C68 H68 120.0
C68 C69 C70 120.4(5)
C68 C69 H69 119.8
C70 C69 H69 119.8
C69 C70 C65 120.3(4)
C69 C70 H70 119.8
C65 C70 H70 119.8
O2 C71 C72 107.2(5)
O2 C71 H71A 110.3
C72 C71 H71A 110.3
O2 C71 H71B 110.3
C72 C71 H71B 110.3
H71A C71 H71B 108.5
C71 C72 C73 103.2(5)
C71 C72 H72A 111.1
C73 C72 H72A 111.1
C71 C72 H72B 111.1
C73 C72 H72B 111.1
H72A C72 H72B 109.1
C74 C73 C72 99.5(6)
C74 C73 H73A 111.9
C72 C73 H73A 111.9
C74 C73 H73B 111.9
C72 C73 H73B 111.9
H73A C73 H73B 109.6
O2 C74 C73 108.3(5)
O2 C74 H74A 110.0
C73 C74 H74A 110.0
O2 C74 H74B 110.0
C73 C74 H74B 110.0
H74A C74 H74B 108.4

loop_
_geom_bond_atom_site_label_1
_geom_bond_atom_site_label_2
_geom_bond_distance
Cu1 O1 1.817(3)
Cu1 C1 1.867(4)
N1 C1 1.359(5)
N1 C3 1.378(5)
N1 C5 1.441(5)
N2 C1 1.366(5)
N2 C2 1.382(5)
N2 C38 1.432(5)
O1 H1 0.996(19)
O2 C71 1.423(6)
O2 C74 1.446(7)
C2 C3 1.339(5)
C2 H2 0.95
C3 H3 0.95
C5 C6 1.385(5)
C5 C10 1.390(5)
C6 C7 1.389(5)
C6 C25 1.526(5)
C7 C8 1.394(5)
C7 H7 0.95
C8 C9 1.388(5)
C8 C11 1.504(6)
C9 C10 1.391(5)
C9 H9 0.95
C10 C12 1.515(5)
C11 H11A 0.98
C11 H11B 0.98
C11 H11C 0.98
C12 C13 1.526(5)
C12 C19 1.527(5)
C12 H12 1.0
C13 C14 1.388(6)
C13 C18 1.391(6)
C14 C15 1.387(6)
C14 H14 0.95
C15 C16 1.364(7)
C15 H15 0.95
C16 C17 1.378(7)
C16 H16 0.95
C17 C18 1.393(6)
C17 H17 0.95
C18 H18 0.95
C19 C20 1.384(5)
C19 C24 1.392(6)
C20 C21 1.386(6)
C20 H20 0.95
C21 C22 1.375(6)
C21 H21 0.95
C22 C23 1.377(6)
C22 H22 0.95
C23 C24 1.375(6)
C23 H23 0.95
C24 H24 0.95
C25 C32 1.517(6)
C25 C26 1.521(6)
C25 H25 1.0
C26 C27 1.388(6)
C26 C31 1.388(6)
C27 C28 1.384(7)
C27 H27 0.95
C28 C29 1.386(8)
C28 H28 0.95
C29 C30 1.369(8)
C29 H29 0.95
C30 C31 1.381(7)
C30 H30 0.95
C31 H31 0.95
C32 C37 1.375(6)
C32 C33 1.383(6)
C33 C34 1.389(6)
C33 H33 0.95
C34 C35 1.364(7)
C34 H34 0.95
C35 C36 1.392(8)
C35 H35 0.95
C36 C37 1.377(7)
C36 H36 0.95
C37 H37 0.95
C38 C39 1.398(5)
C38 C43 1.399(5)
C39 C40 1.388(5)
C39 C45 1.527(5)
C40 C41 1.380(6)
C40 H40 0.95
C41 C42 1.392(6)
C41 C44 1.511(6)
C42 C43 1.374(5)
C42 H42 0.95
C43 C58 1.537(5)
C44 H44A 0.98
C44 H44B 0.98
C44 H44C 0.98
C45 C46 1.523(5)
C45 C52 1.528(5)
C45 H45 1.0
C46 C47 1.390(6)
C46 C51 1.395(6)
C47 C48 1.394(6)
C47 H47 0.95
C48 C49 1.375(7)
C48 H48 0.95
C49 C50 1.378(7)
C49 H49 0.95
C50 C51 1.390(6)
C50 H50 0.95
C51 H51 0.95
C52 C53 1.364(6)
C52 C57 1.384(5)
C53 C54 1.379(7)
C53 H53 0.95
C54 C55 1.373(8)
C54 H54 0.95
C55 C56 1.351(7)
C55 H55 0.95
C56 C57 1.383(6)
C56 H56 0.95
C57 H57 0.95
C58 C65 1.522(5)
C58 C59 1.527(5)
C58 H58 1.0
C59 C64 1.381(6)
C59 C60 1.397(6)
C60 C61 1.382(6)
C60 H60 0.95
C61 C62 1.374(7)
C61 H61 0.95
C62 C63 1.374(7)
C62 H62 0.95
C63 C64 1.395(7)
C63 H63 0.95
C64 H64 0.95
C65 C66 1.390(6)
C65 C70 1.394(6)
C66 C67 1.385(6)
C66 H66 0.95
C67 C68 1.376(7)
C67 H67 0.95
C68 C69 1.376(7)
C68 H68 0.95
C69 C70 1.383(6)
C69 H69 0.95
C70 H70 0.95
C71 C72 1.490(8)
C71 H71A 0.99
C71 H71B 0.99
C72 C73 1.538(9)
C72 H72A 0.99
C72 H72B 0.99
C73 C74 1.465(9)
C73 H73A 0.99
C73 H73B 0.99
C74 H74A 0.99
C74 H74B 0.99
